data_2205856
loop_
_publ_author_name
'Shishkina, Svetlana V.'
'Shishkin, Oleg V.'
'Ukrainets, Igor V.'
'Kolesnik, Elena V.'

_publ_section_title
;
 1-Allyl-4-hydroxy-2-oxo-1,2,5,6,7,8-hexahydroquinoline-3-carboxylic
 acid
;
_journal_issue 6
_journal_name_full 'Acta Crystallographica Section E'
_journal_page_first o1833
_journal_page_last o1835
_journal_paper_doi 10.1107/S1600536805015175
_journal_volume 61
_journal_year 2005
_chemical_formula_iupac 'C13 H15 N O4'
_chemical_formula_moiety 'C13 H15 N O4'
_chemical_formula_sum 'C13 H15 N O4'
_chemical_formula_weight 249.26
_chemical_name_systematic
;
1-Allyl-4-hydroxy-2-oxo-1,2,5,6,7,8-hexahydroquinoline-3-carboxylic acid
;
_space_group_IT_number 61
_symmetry_cell_setting orthorhombic
_symmetry_space_group_name_Hall '-P 2ac 2ab'
_symmetry_space_group_name_H-M 'P b c a'
_atom_sites_solution_hydrogens geom
_atom_sites_solution_primary direct
_atom_sites_solution_secondary difmap
_audit_creation_method SHELXL-97
_cell_angle_alpha 90.00
_cell_angle_beta 90.00
_cell_angle_gamma 90.00
_cell_formula_units_Z 8
_cell_length_a 16.823(4)
_cell_length_b 7.179(2)
_cell_length_c 19.847(5)
_cell_measurement_reflns_used 24
_cell_measurement_temperature 293(2)
_cell_measurement_theta_max 11
_cell_measurement_theta_min 10
_cell_volume 2397.0(11)
_computing_cell_refinement P3
_computing_data_collection 'P3 (Siemens, 1989)'
_computing_data_reduction 'XDISK (Siemens, 1991)'
_computing_molecular_graphics 'XP (Siemens, 1991)'
_computing_publication_material SHELXL97
_computing_structure_refinement 'SHELXL97 (Sheldrick, 1997)'
_computing_structure_solution 'SHELXS97 (Sheldrick, 1997)'
_diffrn_ambient_temperature 293(2)
_diffrn_measured_fraction_theta_full 0.981
_diffrn_measured_fraction_theta_max 0.981
_diffrn_measurement_device_type 'Siemens P3/PC'
_diffrn_measurement_method '\q-2\q scans'
_diffrn_radiation_monochromator graphite
_diffrn_radiation_source 'fine-focus sealed tube'
_diffrn_radiation_type 'Mo K\a'
_diffrn_radiation_wavelength 0.71073
_diffrn_reflns_av_R_equivalents 0.03
_diffrn_reflns_av_sigmaI/netI 0.1081
_diffrn_reflns_limit_h_max 20
_diffrn_reflns_limit_h_min 0
_diffrn_reflns_limit_k_max 8
_diffrn_reflns_limit_k_min 0
_diffrn_reflns_limit_l_max 0
_diffrn_reflns_limit_l_min -23
_diffrn_reflns_number 2087
_diffrn_reflns_theta_full 25.05
_diffrn_reflns_theta_max 25.05
_diffrn_reflns_theta_min 2.05
_diffrn_standards_decay_% 5
_diffrn_standards_interval_count 98
_diffrn_standards_number 2
_exptl_absorpt_coefficient_mu 0.103
_exptl_absorpt_correction_type none
_exptl_crystal_colour colourless
_exptl_crystal_density_diffrn 1.381
_exptl_crystal_density_method 'not measured'
_exptl_crystal_description needle
_exptl_crystal_F_000 1056
_exptl_crystal_size_max 0.30
_exptl_crystal_size_mid 0.10
_exptl_crystal_size_min 0.10
_refine_diff_density_max 0.178
_refine_diff_density_min -0.174
_refine_ls_extinction_method none
_refine_ls_goodness_of_fit_ref 0.846
_refine_ls_hydrogen_treatment constr
_refine_ls_matrix_type full
_refine_ls_number_parameters 165
_refine_ls_number_reflns 2086
_refine_ls_number_restraints 0
_refine_ls_restrained_S_all 0.846
_refine_ls_R_factor_all 0.1559
_refine_ls_R_factor_gt 0.0471
_refine_ls_shift/su_max '< 0.001'
_refine_ls_shift/su_mean 0.000
_refine_ls_structure_factor_coef Fsqd
_refine_ls_weighting_details 'w=1/[\s^2^(Fo^2^)+(0.0714P)^2^] where P=(Fo^2^+2Fc^2^)/3'
_refine_ls_weighting_scheme calc
_refine_ls_wR_factor_gt 0.1099
_refine_ls_wR_factor_ref 0.1322
_reflns_number_gt 935
_reflns_number_total 2086
_reflns_threshold_expression I>2\s(I)
_cod_data_source_file bh6001.cif
_cod_data_source_block I
_cod_depositor_comments
;
The following automatic conversions were performed:
'_symmetry_cell_setting' value 'Orthorhombic' changed to 'orthorhombic'
according to '/home/saulius/struct/CIF-dictionaries/cif_core.dic'
dictionary named 'cif_core.dic' version 2.4.1 from 2010-06-29.

Automatic conversion script
Id: cif_fix_enum 1527 2010-12-29 10:47:43Z saulius 

The following automatic conversions were performed:

'_symmetry_cell_setting' value 'Orthorhombic' changed to
'orthorhombic' according to
/home/saulius/struct/CIF-dictionaries/cif_core.dic dictionary named
'cif_core.dic' version 2.4.1 from 2010-06-29.

Automatic conversion script
Id: cif_fix_values 1715 2011-07-08 13:25:40Z adriana 
;
_cod_database_code 2205856
_cod_database_fobs_code 2205856

loop_
_symmetry_equiv_pos_as_xyz
'x, y, z'
'-x+1/2, -y, z+1/2'
'-x, y+1/2, -z+1/2'
'x+1/2, -y+1/2, -z'
'-x, -y, -z'
'x-1/2, y, -z-1/2'
'x, -y-1/2, z-1/2'
'-x-1/2, y-1/2, z'

loop_
_atom_site_label
_atom_site_fract_x
_atom_site_fract_y
_atom_site_fract_z
_atom_site_U_iso_or_equiv
_atom_site_adp_type
_atom_site_calc_flag
_atom_site_refinement_flags
_atom_site_occupancy
_atom_site_type_symbol
N1 1.05775(12) 0.3007(3) 0.41713(11) 0.0417(6) Uani d . 1 N
O1 1.14931(12) 0.3376(3) 0.50184(11) 0.0639(7) Uani d . 1 O
O2 0.98629(15) 0.2277(3) 0.64867(11) 0.0736(7) Uani d . 1 O
O3 1.11128(14) 0.2978(4) 0.62195(11) 0.0714(7) Uani d . 1 O
H3O 1.1380 0.3103 0.5877 0.086 Uiso calc R 1 H
O4 0.88264(12) 0.1831(3) 0.55454(9) 0.0604(6) Uani d . 1 O
H4O 0.8993 0.1951 0.5931 0.072 Uiso calc R 1 H
C1 1.07847(18) 0.3009(4) 0.48444(14) 0.0448(8) Uani d . 1 C
C2 1.01776(16) 0.2601(4) 0.53308(13) 0.0397(7) Uani d . 1 C
C3 0.94084(16) 0.2223(4) 0.51073(14) 0.0409(8) Uani d . 1 C
C4 0.92086(16) 0.2244(4) 0.44117(13) 0.0382(7) Uani d . 1 C
C5 0.83565(17) 0.1906(4) 0.42068(14) 0.0535(8) Uani d . 1 C
H5A 0.8009 0.2627 0.4496 0.064 Uiso calc R 1 H
H5B 0.8231 0.0599 0.4272 0.064 Uiso calc R 1 H
C6 0.81978(18) 0.2430(5) 0.34751(14) 0.0607(9) Uani d . 1 C
H6A 0.7693 0.1907 0.3333 0.073 Uiso calc R 1 H
H6B 0.8164 0.3774 0.3435 0.073 Uiso calc R 1 H
C7 0.88517(18) 0.1710(5) 0.30240(14) 0.0585(9) Uani d . 1 C
H7A 0.8727 0.2007 0.2559 0.070 Uiso calc R 1 H
H7B 0.8883 0.0366 0.3064 0.070 Uiso calc R 1 H
C8 0.96555(18) 0.2560(4) 0.32073(14) 0.0520(8) Uani d . 1 C
H8A 1.0073 0.1851 0.2989 0.062 Uiso calc R 1 H
H8B 0.9678 0.3824 0.3035 0.062 Uiso calc R 1 H
C9 0.98082(16) 0.2595(4) 0.39514(13) 0.0395(7) Uani d . 1 C
C10 1.12272(17) 0.3462(4) 0.36924(15) 0.0524(8) Uani d . 1 C
H10A 1.1550 0.4452 0.3881 0.063 Uiso calc R 1 H
H10B 1.0998 0.3915 0.3275 0.063 Uiso calc R 1 H
C11 1.17457(19) 0.1818(4) 0.35433(16) 0.0580(9) Uani d . 1 C
H11 1.2008 0.1262 0.3903 0.070 Uiso calc R 1 H
C12 1.18556(19) 0.1116(5) 0.29535(18) 0.0763(11) Uani d . 1 C
H12A 1.1603 0.1634 0.2581 0.092 Uiso calc R 1 H
H12B 1.2187 0.0090 0.2900 0.092 Uiso calc R 1 H
C13 1.0371(2) 0.2601(4) 0.60523(17) 0.0555(9) Uani d . 1 C

loop_
_atom_site_aniso_label
_atom_site_aniso_U_11
_atom_site_aniso_U_22
_atom_site_aniso_U_33
_atom_site_aniso_U_12
_atom_site_aniso_U_13
_atom_site_aniso_U_23
N1 0.0347(13) 0.0456(16) 0.0450(16) 0.0021(11) 0.0063(11) -0.0005(11)
O1 0.0432(13) 0.0742(17) 0.0745(15) -0.0006(12) -0.0098(11) -0.0106(12)
O2 0.0930(18) 0.0883(18) 0.0394(13) 0.0126(15) 0.0036(13) 0.0016(12)
O3 0.0775(16) 0.0765(17) 0.0601(14) 0.0034(15) -0.0270(13) -0.0065(14)
O4 0.0603(13) 0.0812(16) 0.0397(12) -0.0070(12) 0.0148(11) 0.0064(12)
C1 0.0451(19) 0.042(2) 0.047(2) 0.0021(15) -0.0063(15) -0.0064(14)
C2 0.0468(17) 0.0340(16) 0.0383(17) 0.0098(15) -0.0016(15) -0.0030(13)
C3 0.0465(18) 0.0368(18) 0.0393(19) 0.0047(14) 0.0070(14) 0.0034(14)
C4 0.0420(16) 0.0384(16) 0.0342(16) 0.0012(13) 0.0013(13) -0.0004(13)
C5 0.0432(17) 0.061(2) 0.056(2) -0.0081(15) -0.0021(15) -0.0057(15)
C6 0.0512(19) 0.071(2) 0.0594(19) 0.0001(19) -0.0191(17) -0.0029(18)
C7 0.067(2) 0.070(2) 0.0382(17) -0.0010(18) -0.0118(17) -0.0056(16)
C8 0.0575(19) 0.061(2) 0.0374(16) 0.0074(18) 0.0016(15) -0.0026(16)
C9 0.0419(16) 0.0367(17) 0.0401(17) 0.0038(14) 0.0028(14) -0.0006(14)
C10 0.0469(17) 0.050(2) 0.0605(19) -0.0029(16) 0.0152(16) 0.0016(16)
C11 0.0521(19) 0.065(2) 0.057(2) 0.0042(17) 0.0136(16) 0.0014(18)
C12 0.070(2) 0.086(3) 0.073(2) 0.007(2) 0.0205(19) -0.004(2)
C13 0.071(3) 0.0444(19) 0.051(2) 0.0117(19) -0.016(2) -0.0055(17)

loop_
_atom_type_symbol
_atom_type_description
_atom_type_scat_dispersion_real
_atom_type_scat_dispersion_imag
_atom_type_scat_source
C C 0.0033 0.0016 'International Tables Vol C Tables 4.2.6.8 and 6.1.1.4'
H H 0.0000 0.0000 'International Tables Vol C Tables 4.2.6.8 and 6.1.1.4'
N N 0.0061 0.0033 'International Tables Vol C Tables 4.2.6.8 and 6.1.1.4'
O O 0.0106 0.0060 'International Tables Vol C Tables 4.2.6.8 and 6.1.1.4'

loop_
_geom_angle_atom_site_label_1
_geom_angle_atom_site_label_2
_geom_angle_atom_site_label_3
_geom_angle
C1 N1 C9 122.4(2)
C1 N1 C10 115.7(2)
C9 N1 C10 121.9(2)
C13 O3 H3O 109.5
C3 O4 H4O 109.5
O1 C1 N1 120.1(3)
O1 C1 C2 121.9(3)
N1 C1 C2 118.1(2)
C3 C2 C1 119.1(3)
C3 C2 C13 121.0(3)
C1 C2 C13 119.9(3)
O4 C3 C2 120.8(3)
O4 C3 C4 117.4(2)
C2 C3 C4 121.8(3)
C9 C4 C3 118.1(3)
C9 C4 C5 122.9(2)
C3 C4 C5 119.0(2)
C4 C5 C6 112.5(2)
C4 C5 H5A 109.1
C6 C5 H5A 109.1
C4 C5 H5B 109.1
C6 C5 H5B 109.1
H5A C5 H5B 107.8
C7 C6 C5 110.7(3)
C7 C6 H6A 109.5
C5 C6 H6A 109.5
C7 C6 H6B 109.5
C5 C6 H6B 109.5
H6A C6 H6B 108.1
C6 C7 C8 111.5(2)
C6 C7 H7A 109.3
C8 C7 H7A 109.3
C6 C7 H7B 109.3
C8 C7 H7B 109.3
H7A C7 H7B 108.0
C9 C8 C7 113.1(2)
C9 C8 H8A 109.0
C7 C8 H8A 109.0
C9 C8 H8B 109.0
C7 C8 H8B 109.0
H8A C8 H8B 107.8
C4 C9 N1 120.5(3)
C4 C9 C8 121.5(3)
N1 C9 C8 118.0(2)
N1 C10 C11 112.5(2)
N1 C10 H10A 109.1
C11 C10 H10A 109.1
N1 C10 H10B 109.1
C11 C10 H10B 109.1
H10A C10 H10B 107.8
C12 C11 C10 124.9(3)
C12 C11 H11 117.6
C10 C11 H11 117.6
C11 C12 H12A 120.0
C11 C12 H12B 120.0
H12A C12 H12B 120.0
O2 C13 O3 121.1(3)
O2 C13 C2 121.8(3)
O3 C13 C2 117.0(3)

loop_
_geom_bond_atom_site_label_1
_geom_bond_atom_site_label_2
_geom_bond_distance
_geom_bond_publ_flag
N1 C1 1.381(3) yes
N1 C9 1.397(3) yes
N1 C10 1.485(3) yes
O1 C1 1.268(3) yes
O2 C13 1.236(4) yes
O3 C13 1.320(4) yes
O3 H3O 0.8200 ?
O4 C3 1.339(3) yes
O4 H4O 0.8200 ?
C1 C2 1.436(4) yes
C2 C3 1.395(4) yes
C2 C13 1.468(4) yes
C3 C4 1.421(4) yes
C4 C9 1.384(4) yes
C4 C5 1.510(4) ?
C5 C6 1.524(4) ?
C5 H5A 0.9700 ?
C5 H5B 0.9700 ?
C6 C7 1.510(4) ?
C6 H6A 0.9700 ?
C6 H6B 0.9700 ?
C7 C8 1.528(4) ?
C7 H7A 0.9700 ?
C7 H7B 0.9700 ?
C8 C9 1.499(4) ?
C8 H8A 0.9700 ?
C8 H8B 0.9700 ?
C10 C11 1.497(4) ?
C10 H10A 0.9700 ?
C10 H10B 0.9700 ?
C11 C12 1.288(4) ?
C11 H11 0.9300 ?
C12 H12A 0.9300 ?
C12 H12B 0.9300 ?

loop_
_geom_hbond_atom_site_label_D
_geom_hbond_atom_site_label_H
_geom_hbond_atom_site_label_A
_geom_hbond_distance_DH
_geom_hbond_distance_HA
_geom_hbond_distance_DA
_geom_hbond_angle_DHA
_geom_hbond_publ_flag
O3 H3O O1 0.82 1.73 2.485(3) 153 yes
O4 H4O O2 0.82 1.85 2.576(3) 147 yes

loop_
_geom_torsion_atom_site_label_1
_geom_torsion_atom_site_label_2
_geom_torsion_atom_site_label_3
_geom_torsion_atom_site_label_4
_geom_torsion
C9 N1 C1 O1 179.3(2)
C10 N1 C1 O1 -0.3(4)
C9 N1 C1 C2 -1.1(4)
C10 N1 C1 C2 179.3(2)
O1 C1 C2 C3 179.5(3)
N1 C1 C2 C3 0.0(4)
O1 C1 C2 C13 0.0(4)
N1 C1 C2 C13 -179.6(3)
C1 C2 C3 O4 179.8(2)
C13 C2 C3 O4 -0.7(4)
C1 C2 C3 C4 -0.5(4)
C13 C2 C3 C4 179.0(2)
O4 C3 C4 C9 -178.2(2)
C2 C3 C4 C9 2.1(4)
O4 C3 C4 C5 2.4(4)
C2 C3 C4 C5 -177.3(3)
C9 C4 C5 C6 -13.3(4)
C3 C4 C5 C6 166.1(3)
C4 C5 C6 C7 44.9(4)
C5 C6 C7 C8 -61.7(4)
C6 C7 C8 C9 44.6(4)
C3 C4 C9 N1 -3.2(4)
C5 C4 C9 N1 176.2(3)
C3 C4 C9 C8 177.3(3)
C5 C4 C9 C8 -3.3(4)
C1 N1 C9 C4 2.8(4)
C10 N1 C9 C4 -177.6(2)
C1 N1 C9 C8 -177.7(3)
C10 N1 C9 C8 2.0(4)
C7 C8 C9 C4 -12.4(4)
C7 C8 C9 N1 168.1(3)
C1 N1 C10 C11 81.7(3)
C9 N1 C10 C11 -98.0(3)
N1 C10 C11 C12 120.3(3)
C3 C2 C13 O2 -0.3(5)
C1 C2 C13 O2 179.2(3)
C3 C2 C13 O3 -179.9(3)
C1 C2 C13 O3 -0.3(4)

loop_
_cod_related_entry_id
_cod_related_entry_database
_cod_related_entry_code
1 ChemSpider 21129507
